data_1576283
loop_
_publ_author_name
'Kamin, Ashlyn A.'
'Schuster, Nathaniel J.'
'Xie, Haomiao'
'Le, Phuong H.'
'Snook, Kathleen M.'
'Krajewski, Sebastian'
'Kaminsky, Werner'
'Farha, Omar K.'
'Jasti, Ramesh'
'Xiao, Dianne J.'

_publ_section_title
;
 Permanently porous cycloparaphenylene nanohoops <i>via</i> supramolecular
 engineering.
;
_journal_name_full 'Chemical science'
_journal_paper_doi 10.1039/d5sc07685d
_journal_year 2025
_chemical_formula_moiety 'C72 H40 F4 O4'
_chemical_formula_sum 'C72 H40 F4 O4'
_chemical_formula_weight 1045.04
_chemical_name_systematic 4F2cat-10CPP
_space_group_IT_number 58
_space_group_name_Hall '-P 2 2n'
_space_group_name_H-M_alt 'P n n m'
_symmetry_cell_setting orthorhombic
_symmetry_Int_Tables_number 58
_symmetry_space_group_name_Hall '-P 2 2n'
_symmetry_space_group_name_H-M 'P n n m'
_atom_sites_solution_hydrogens geom
_atom_sites_solution_primary dual
_atom_sites_solution_secondary difmap
_audit_conform_dict_location ftp://ftp.iucr.org/pub/cif_core.dic
_audit_conform_dict_name cif_core.dic
_audit_conform_dict_version 2.4.5
_audit_creation_date 2025-02-05T11:23:33-00:00
_audit_creation_method 'WinGX routine CIF_UPDATE'
_audit_update_record
;
2025-09-02 deposited with the CCDC.	2025-11-14 downloaded from the CCDC.
;
_cell_angle_alpha 90
_cell_angle_beta 90
_cell_angle_gamma 90
_cell_formula_units_Z 2
_cell_length_a 24.996(3)
_cell_length_b 6.1470(7)
_cell_length_c 22.464(3)
_cell_measurement_reflns_used 4123
_cell_measurement_temperature 100(2)
_cell_measurement_theta_max 20.74
_cell_measurement_theta_min 2.44
_cell_measurement_wavelength 0.71073
_cell_volume 3451.6(7)
_computing_cell_refinement 'SAINT V8.34A integration software'
_computing_data_collection 'Bruker APEX2 software'
_computing_data_reduction 'SORTAV (Blessing, 1995)'
_computing_molecular_graphics 'ORTEP-3 for Windows (Farrugia, 2012)'
_computing_publication_material 'WinGX publication routines (Farrugia, 2012)'
_computing_structure_refinement 'SHELXL-2019/2 (Sheldrick, 2019)'
_computing_structure_solution 'SHELXT 2018/2 (Sheldrick, 2018)'
_diffrn_ambient_temperature 100(2)
_diffrn_detector 'APEX-II CCD'
_diffrn_measured_fraction_theta_full 0.996
_diffrn_measured_fraction_theta_max 0.996
_diffrn_measurement_device '\k-geometry diffractometer'
_diffrn_measurement_device_type 'Bruker APEX-II'
_diffrn_measurement_method '\f or \w oscillation scans'
_diffrn_orient_matrix_UB_11 -0.081121
_diffrn_orient_matrix_UB_12 -0.029917
_diffrn_orient_matrix_UB_13 0.021901
_diffrn_orient_matrix_UB_21 0.057182
_diffrn_orient_matrix_UB_22 -0.032679
_diffrn_orient_matrix_UB_23 -0.023244
_diffrn_orient_matrix_UB_31 0.128897
_diffrn_orient_matrix_UB_32 -0.004331
_diffrn_orient_matrix_UB_33 0.024095
_diffrn_radiation_monochromator graphite
_diffrn_radiation_probe x-ray
_diffrn_radiation_type MoK\a
_diffrn_radiation_wavelength 0.71073
_diffrn_reflns_av_R_equivalents 0.1034
_diffrn_reflns_av_unetI/netI 0.0495
_diffrn_reflns_Laue_measured_fraction_full 0.996
_diffrn_reflns_Laue_measured_fraction_max 0.996
_diffrn_reflns_limit_h_max 29
_diffrn_reflns_limit_h_min -29
_diffrn_reflns_limit_k_max 7
_diffrn_reflns_limit_k_min -7
_diffrn_reflns_limit_l_max 26
_diffrn_reflns_limit_l_min -26
_diffrn_reflns_number 50034
_diffrn_reflns_point_group_measured_fraction_full 0.996
_diffrn_reflns_point_group_measured_fraction_max 0.996
_diffrn_reflns_theta_full 25.026
_diffrn_reflns_theta_max 25.026
_diffrn_reflns_theta_min 1.629
_diffrn_source 'sealed x-ray tube'
_diffrn_standards_number 0
_exptl_absorpt_coefficient_mu 0.069
_exptl_absorpt_correction_T_max 0.888
_exptl_absorpt_correction_T_min 0.803
_exptl_absorpt_correction_type multi-scan
_exptl_absorpt_process_details
;
        SADABS-2012/1 - Bruker AXS area detector scaling and absorption correcti
;
_exptl_crystal_colour colourless
_exptl_crystal_density_diffrn 1.006
_exptl_crystal_density_method 'not measured'
_exptl_crystal_description shard
_exptl_crystal_F_000 1080
_exptl_crystal_size_max 0.15
_exptl_crystal_size_mid 0.05
_exptl_crystal_size_min 0.05
_refine_diff_density_max 0.889
_refine_diff_density_min -0.265
_refine_diff_density_rms 0.055
_refine_ls_extinction_method none
_refine_ls_goodness_of_fit_ref 1.051
_refine_ls_hydrogen_treatment constr
_refine_ls_matrix_type full
_refine_ls_number_constraints 0
_refine_ls_number_parameters 227
_refine_ls_number_reflns 3131
_refine_ls_number_restraints 151
_refine_ls_restrained_S_all 1.063
_refine_ls_R_factor_all 0.1442
_refine_ls_R_factor_gt 0.0881
_refine_ls_shift/su_max 0
_refine_ls_shift/su_mean 0
_refine_ls_structure_factor_coef Fsqd
_refine_ls_weighting_details 'w=1/[\s^2^(Fo^2^)+(0.1629P)^2^+1.2400P] where P=(Fo^2^+2Fc^2^)/3'
_refine_ls_weighting_scheme calc
_refine_ls_wR_factor_gt 0.2573
_refine_ls_wR_factor_ref 0.2984
_reflns_Friedel_coverage 0
_reflns_number_gt 1646
_reflns_number_total 3131
_reflns_threshold_expression 'I > 2\s(I)'
_cod_data_source_file d5sc07685d2.cif
_cod_data_source_block 4F2cat-10CPP
_cod_original_cell_volume 3451.5(7)
_cod_database_code 1576283
_shelx_estimated_absorpt_t_min 0.99
_shelx_estimated_absorpt_t_max 0.997

loop_
_symmetry_equiv_pos_as_xyz
'x, y, z'
'-x, -y, z'
'-x+1/2, y+1/2, -z+1/2'
'x+1/2, -y+1/2, -z+1/2'
'-x, -y, -z'
'x, y, -z'
'x-1/2, -y-1/2, z-1/2'
'-x-1/2, y-1/2, z-1/2'

loop_
_atom_site_label
_atom_site_type_symbol
_atom_site_fract_x
_atom_site_fract_y
_atom_site_fract_z
_atom_site_U_iso_or_equiv
_atom_site_adp_type
_atom_site_occupancy
_atom_site_site_symmetry_order
_atom_site_calc_flag
_atom_site_refinement_flags_posn
_atom_site_refinement_flags_adp
_atom_site_refinement_flags_occupancy
_atom_site_disorder_assembly
_atom_site_disorder_group
C3 C 0.23733(18) 0.9055(8) 0.5309(2) 0.0669(12) Uani 1 1 d . . . . .
C2 C 0.2919(2) 0.5942(10) 0.5308(2) 0.0769(15) Uani 0.835(7) 1 d D U P A 1
C4 C 0.3515(3) 0.3109(10) 0.5310(3) 0.0831(17) Uani 0.835(7) 1 d D U P A 1
C5 C 0.3776(3) 0.1474(12) 0.5618(3) 0.098(2) Uani 0.835(7) 1 d D U P A 1
H5 H 0.377327 0.144849 0.604072 0.118 Uiso 0.835(7) 1 calc R U P A 1
C6 C 0.4035(3) -0.0091(14) 0.5307(3) 0.121(3) Uani 0.835(7) 1 d D U P A 1
H6 H 0.42197 -0.12068 0.551449 0.145 Uiso 0.835(7) 1 calc R U P A 1
O1 O 0.3203(2) 0.4414(9) 0.5634(2) 0.0958(15) Uani 0.835(7) 1 d D U P A 1
C1 C 0.26250(17) 0.7453(7) 0.56376(19) 0.0686(13) Uani 1 1 d D U . . .
C2B C 0.3011(3) 0.6391(13) 0.5296(6) 0.079(3) Uani 0.165(7) 1 d D U P A 2
C4B C 0.3722(5) 0.404(2) 0.5276(10) 0.096(3) Uani 0.165(7) 1 d D U P A 2
C5B C 0.4069(8) 0.269(3) 0.5583(10) 0.103(3) Uani 0.165(7) 1 d D U P A 2
H5B H 0.403966 0.252382 0.600195 0.124 Uiso 0.165(7) 1 calc R U P A 2
C6B C 0.4450(9) 0.162(4) 0.5272(12) 0.109(4) Uani 0.165(7) 1 d D U P A 2
H6B H 0.472235 0.085493 0.548059 0.131 Uiso 0.165(7) 1 calc R U P A 2
O1B O 0.3355(4) 0.5045(18) 0.5609(8) 0.082(3) Uani 0.165(7) 1 d D U P A 2
C7 C 0.24544(16) 0.7027(8) 0.62595(19) 0.0635(12) Uani 1 1 d . . . . .
C8 C 0.23764(17) 0.8691(7) 0.66838(19) 0.0598(11) Uani 1 1 d . . . . .
H8 H 0.254255 1.006706 0.662989 0.072 Uiso 1 1 calc R U . . .
C9 C 0.20616(16) 0.8326(6) 0.71732(18) 0.0551(11) Uani 1 1 d . . . . .
H9 H 0.201709 0.94574 0.74571 0.066 Uiso 1 1 calc R U . . .
C10 C 0.18032(16) 0.6329(6) 0.72666(18) 0.0561(11) Uani 1 1 d . . . . .
C11 C 0.19336(17) 0.4656(6) 0.6866(2) 0.0604(12) Uani 1 1 d . . . . .
H11 H 0.179443 0.324061 0.69353 0.072 Uiso 1 1 calc R U . . .
C12 C 0.22497(18) 0.4982(7) 0.6385(2) 0.0631(12) Uani 1 1 d . . . . .
H12 H 0.233222 0.379534 0.612988 0.076 Uiso 1 1 calc R U . . .
C13 C 0.13425(17) 0.6070(6) 0.7662(2) 0.0590(11) Uani 1 1 d . . . . .
C14 C 0.09541(19) 0.7744(7) 0.7671(2) 0.0755(14) Uani 1 1 d . . . . .
H14 H 0.104521 0.916398 0.753875 0.091 Uiso 1 1 calc R U . . .
C15 C 0.0446(2) 0.7318(7) 0.7871(2) 0.0820(15) Uani 1 1 d . . . . .
H15 H 0.018988 0.84616 0.787441 0.098 Uiso 1 1 calc R U . . .
C16 C 0.02932(18) 0.5266(6) 0.8070(2) 0.0697(13) Uani 1 1 d . . . . .
C17 C 0.06955(18) 0.3734(6) 0.8128(2) 0.0657(12) Uani 1 1 d . . . . .
H17 H 0.061838 0.238051 0.83127 0.079 Uiso 1 1 calc R U . . .
C18 C 0.11973(18) 0.4125(6) 0.79254(19) 0.0613(12) Uani 1 1 d . . . . .
H18 H 0.145996 0.301872 0.796681 0.074 Uiso 1 1 calc R U . . .
F1 F 0.20638(12) 1.0539(4) 0.55845(11) 0.0786(9) Uani 1 1 d . . . . .

loop_
_atom_site_aniso_label
_atom_site_aniso_U_11
_atom_site_aniso_U_22
_atom_site_aniso_U_33
_atom_site_aniso_U_23
_atom_site_aniso_U_13
_atom_site_aniso_U_12
C3 0.079(3) 0.062(3) 0.060(2) 0.001(2) 0.001(2) 0.000(2)
C2 0.066(3) 0.100(3) 0.065(3) 0.013(3) -0.006(2) 0.025(3)
C4 0.092(4) 0.088(4) 0.070(3) -0.001(3) 0.004(3) 0.015(3)
C5 0.102(4) 0.102(4) 0.090(4) 0.012(3) 0.001(3) 0.023(4)
C6 0.133(5) 0.126(5) 0.103(4) 0.012(4) -0.006(4) 0.044(4)
O1 0.087(3) 0.127(3) 0.073(2) 0.000(2) -0.006(2) 0.056(3)
C1 0.066(3) 0.082(3) 0.058(3) -0.010(2) -0.008(2) 0.009(2)
C2B 0.071(5) 0.102(6) 0.063(5) 0.006(5) -0.004(5) 0.025(5)
C4B 0.100(5) 0.107(5) 0.081(5) 0.003(5) -0.001(5) 0.026(5)
C5B 0.110(6) 0.109(6) 0.091(5) 0.004(5) 0.001(5) 0.027(5)
C6B 0.115(7) 0.116(7) 0.096(7) 0.008(6) -0.001(6) 0.032(6)
O1B 0.079(5) 0.100(5) 0.067(5) 0.005(5) -0.001(5) 0.027(5)
C7 0.062(3) 0.073(3) 0.055(3) 0.000(2) -0.020(2) 0.018(2)
C8 0.062(3) 0.058(3) 0.060(3) -0.009(2) -0.023(2) 0.001(2)
C9 0.060(2) 0.052(2) 0.054(3) -0.0059(19) -0.018(2) 0.0100(19)
C10 0.062(3) 0.048(2) 0.059(3) 0.000(2) -0.025(2) 0.0061(19)
C11 0.075(3) 0.044(2) 0.061(3) 0.000(2) -0.028(2) 0.007(2)
C12 0.080(3) 0.054(3) 0.055(3) -0.004(2) -0.016(2) 0.016(2)
C13 0.063(3) 0.044(2) 0.070(3) -0.008(2) -0.016(2) 0.0047(19)
C14 0.071(3) 0.042(2) 0.113(4) -0.002(2) 0.000(3) 0.006(2)
C15 0.075(3) 0.043(2) 0.128(5) -0.002(3) 0.005(3) 0.009(2)
C16 0.073(3) 0.040(2) 0.096(3) -0.003(2) -0.001(2) 0.002(2)
C17 0.072(3) 0.044(2) 0.082(3) 0.004(2) -0.007(2) 0.005(2)
C18 0.064(3) 0.045(2) 0.075(3) 0.002(2) -0.017(2) 0.006(2)
F1 0.124(2) 0.0530(14) 0.0589(15) -0.0081(12) -0.0057(14) 0.0144(14)

loop_
_atom_type_symbol
_atom_type_description
_atom_type_scat_dispersion_real
_atom_type_scat_dispersion_imag
_atom_type_scat_source
C C 0.0033 0.0016 'International Tables Vol C Tables 4.2.6.8 and 6.1.1.4'
H H 0 0 'International Tables Vol C Tables 4.2.6.8 and 6.1.1.4'
F F 0.0171 0.0103 'International Tables Vol C Tables 4.2.6.8 and 6.1.1.4'
O O 0.0106 0.006 'International Tables Vol C Tables 4.2.6.8 and 6.1.1.4'

loop_
_geom_angle_atom_site_label_1
_geom_angle_atom_site_label_2
_geom_angle_atom_site_label_3
_geom_angle
_geom_angle_site_symmetry_1
_geom_angle_site_symmetry_3
_geom_angle_publ_flag
F1 C3 C1 120.0(4) . . ?
F1 C3 C3 117.3(2) . 6_556 ?
C1 C3 C3 122.3(3) . 6_556 ?
C2 C2 O1 121.9(3) 6_556 . ?
C2 C2 C1 122.0(3) 6_556 . ?
O1 C2 C1 116.1(4) . . ?
O1 C4 C5 116.1(5) . . ?
O1 C4 C4 123.0(3) . 6_556 ?
C5 C4 C4 120.0(4) . 6_556 ?
C6 C5 C4 118.9(6) . . ?
C6 C5 H5 120.5 . . ?
C4 C5 H5 120.5 . . ?
C5 C6 C6 121.1(4) . 6_556 ?
C5 C6 H6 119.4 . . ?
C6 C6 H6 119.4 6_556 . ?
C4 O1 C2 114.7(4) . . ?
C3 C1 C2B 110.8(7) . . ?
C3 C1 C2 115.5(4) . . ?
C3 C1 C7 119.8(4) . . ?
C2B C1 C7 129.4(7) . . ?
C2 C1 C7 122.2(4) . . ?
C2B C2B O1B 120.5(6) 6_556 . ?
C2B C2B C1 123.4(6) 6_556 . ?
O1B C2B C1 115.4(8) . . ?
C4B C4B O1B 124.1(6) 6_556 . ?
C4B C4B C5B 119.9(8) 6_556 . ?
O1B C4B C5B 115.3(10) . . ?
C6B C5B C4B 118.5(11) . . ?
C6B C5B H5B 120.8 . . ?
C4B C5B H5B 120.8 . . ?
C6B C6B C5B 121.0(9) 6_556 . ?
C6B C6B H6B 119.5 6_556 . ?
C5B C6B H6B 119.5 . . ?
C4B O1B C2B 114.7(8) . . ?
C12 C7 C8 118.0(4) . . ?
C12 C7 C1 117.2(4) . . ?
C8 C7 C1 123.2(4) . . ?
C9 C8 C7 120.2(4) . . ?
C9 C8 H8 119.9 . . ?
C7 C8 H8 119.9 . . ?
C8 C9 C10 121.8(4) . . ?
C8 C9 H9 119.1 . . ?
C10 C9 H9 119.1 . . ?
C9 C10 C11 116.0(4) . . ?
C9 C10 C13 123.3(4) . . ?
C11 C10 C13 119.4(4) . . ?
C12 C11 C10 122.6(4) . . ?
C12 C11 H11 118.7 . . ?
C10 C11 H11 118.7 . . ?
C11 C12 C7 120.8(4) . . ?
C11 C12 H12 119.6 . . ?
C7 C12 H12 119.6 . . ?
C18 C13 C14 116.2(4) . . ?
C18 C13 C10 124.1(4) . . ?
C14 C13 C10 118.0(4) . . ?
C15 C14 C13 120.1(4) . . ?
C15 C14 H14 119.9 . . ?
C13 C14 H14 119.9 . . ?
C14 C15 C16 122.1(4) . . ?
C14 C15 H15 119 . . ?
C16 C15 H15 119 . . ?
C17 C16 C15 116.6(4) . . ?
C17 C16 C16 124.1(4) . 2_565 ?
C15 C16 C16 117.7(4) . 2_565 ?
C18 C17 C16 121.3(4) . . ?
C18 C17 H17 119.3 . . ?
C16 C17 H17 119.3 . . ?
C17 C18 C13 122.7(4) . . ?
C17 C18 H18 118.7 . . ?
C13 C18 H18 118.7 . . ?

loop_
_geom_bond_atom_site_label_1
_geom_bond_atom_site_label_2
_geom_bond_distance
_geom_bond_site_symmetry_2
_geom_bond_publ_flag
C3 F1 1.347(5) . ?
C3 C1 1.382(6) . ?
C3 C3 1.390(9) 6_556 ?
C2 C2 1.383(11) 6_556 ?
C2 O1 1.386(6) . ?
C2 C1 1.397(6) . ?
C4 O1 1.334(6) . ?
C4 C5 1.383(8) . ?
C4 C4 1.394(11) 6_556 ?
C5 C6 1.354(9) . ?
C5 H5 0.95 . ?
C6 C6 1.377(15) 6_556 ?
C6 H6 0.95 . ?
C1 C2B 1.395(8) . ?
C1 C7 1.484(6) . ?
C2B C2B 1.33(3) 6_556 ?
C2B O1B 1.386(7) . ?
C4B C4B 1.24(4) 6_556 ?
C4B O1B 1.335(8) . ?
C4B C5B 1.382(9) . ?
C5B C6B 1.353(10) . ?
C5B H5B 0.95 . ?
C6B C6B 1.22(5) 6_556 ?
C6B H6B 0.95 . ?
C7 C12 1.386(6) . ?
C7 C8 1.412(6) . ?
C8 C9 1.371(6) . ?
C8 H8 0.95 . ?
C9 C10 1.403(6) . ?
C9 H9 0.95 . ?
C10 C11 1.405(6) . ?
C10 C13 1.462(6) . ?
C11 C12 1.354(6) . ?
C11 H11 0.95 . ?
C12 H12 0.95 . ?
C13 C18 1.382(6) . ?
C13 C14 1.415(5) . ?
C14 C15 1.373(6) . ?
C14 H14 0.95 . ?
C15 C16 1.391(6) . ?
C15 H15 0.95 . ?
C16 C17 1.384(6) . ?
C16 C16 1.502(9) 2_565 ?
C17 C18 1.356(6) . ?
C17 H17 0.95 . ?
C18 H18 0.95 . ?

loop_
_geom_torsion_atom_site_label_1
_geom_torsion_atom_site_label_2
_geom_torsion_atom_site_label_3
_geom_torsion_atom_site_label_4
_geom_torsion
_geom_torsion_site_symmetry_1
_geom_torsion_site_symmetry_2
_geom_torsion_site_symmetry_3
_geom_torsion_site_symmetry_4
_geom_torsion_publ_flag
O1 C4 C5 C6 170.5(7) . . . . ?
C4 C4 C5 C6 1.0(9) 6_556 . . . ?
C4 C5 C6 C6 -1.0(9) . . . 6_556 ?
C5 C4 O1 C2 -175.8(6) . . . . ?
C4 C4 O1 C2 -6.7(7) 6_556 . . . ?
C2 C2 O1 C4 6.6(6) 6_556 . . . ?
C1 C2 O1 C4 -174.7(6) . . . . ?
F1 C3 C1 C2B -167.2(4) . . . . ?
C3 C3 C1 C2B 20.7(4) 6_556 . . . ?
F1 C3 C1 C2 177.5(5) . . . . ?
C3 C3 C1 C2 5.5(6) 6_556 . . . ?
F1 C3 C1 C7 14.9(6) . . . . ?
C3 C3 C1 C7 -157.1(3) 6_556 . . . ?
C2 C2 C1 C3 -5.5(6) 6_556 . . . ?
O1 C2 C1 C3 175.8(5) . . . . ?
C2 C2 C1 C7 156.7(3) 6_556 . . . ?
O1 C2 C1 C7 -22.0(8) . . . . ?
C3 C1 C2B C2B -21.0(3) . . . 6_556 ?
C7 C1 C2B C2B 156.6(4) . . . 6_556 ?
C3 C1 C2B O1B 168.3(5) . . . . ?
C7 C1 C2B O1B -14.0(4) . . . . ?
C4B C4B C5B C6B 8.8(5) 6_556 . . . ?
O1B C4B C5B C6B 180.0(3) . . . . ?
C4B C5B C6B C6B -8.9(5) . . . 6_556 ?
C4B C4B O1B C2B -9.3(4) 6_556 . . . ?
C5B C4B O1B C2B 179.9(3) . . . . ?
C2B C2B O1B C4B 9.0(4) 6_556 . . . ?
C1 C2B O1B C4B 179.9(2) . . . . ?
C3 C1 C7 C12 117.7(5) . . . . ?
C2B C1 C7 C12 -59.7(6) . . . . ?
C2 C1 C7 C12 -43.7(6) . . . . ?
C3 C1 C7 C8 -47.4(6) . . . . ?
C2B C1 C7 C8 135.1(4) . . . . ?
C2 C1 C7 C8 151.2(5) . . . . ?
C12 C7 C8 C9 -6.4(6) . . . . ?
C1 C7 C8 C9 158.7(4) . . . . ?
C7 C8 C9 C10 -0.8(6) . . . . ?
C8 C9 C10 C11 6.8(5) . . . . ?
C8 C9 C10 C13 -160.0(4) . . . . ?
C9 C10 C11 C12 -5.9(6) . . . . ?
C13 C10 C11 C12 161.4(4) . . . . ?
C10 C11 C12 C7 -1.1(6) . . . . ?
C8 C7 C12 C11 7.3(6) . . . . ?
C1 C7 C12 C11 -158.6(4) . . . . ?
C9 C10 C13 C18 -156.3(4) . . . . ?
C11 C10 C13 C18 37.4(6) . . . . ?
C9 C10 C13 C14 38.6(6) . . . . ?
C11 C10 C13 C14 -127.7(4) . . . . ?
C18 C13 C14 C15 -7.3(7) . . . . ?
C10 C13 C14 C15 158.9(4) . . . . ?
C13 C14 C15 C16 0.0(8) . . . . ?
C14 C15 C16 C17 7.9(7) . . . . ?
C14 C15 C16 C16 -158.5(4) . . . 2_565 ?
C15 C16 C17 C18 -8.6(7) . . . . ?
C16 C16 C17 C18 156.8(3) 2_565 . . . ?
C16 C17 C18 C13 1.2(7) . . . . ?
C14 C13 C18 C17 6.8(6) . . . . ?
C10 C13 C18 C17 -158.5(4) . . . . ?
